data_7128187
loop_
_publ_author_name
'Do, Jean-Louis'
'Titi, Hatem M.'
'Cuccia, Louis A.'
'Fri\<s\<ci\'c, Tomislav'

_publ_section_title
;
 A new class of anionic metallohelicates based on salicylic and
 terephthalic acid units, accessible in solution and by mechanochemistry.
;
_journal_issue 42
_journal_name_full 'Chemical communications (Cambridge, England)'
_journal_page_first 5143
_journal_page_last 5146
_journal_paper_doi 10.1039/d0cc08180a
_journal_volume 57
_journal_year 2021
_chemical_formula_sum 'C54 H65 Cu2 N16 O19'
_chemical_formula_weight 1369.30
_chemical_name_systematic '(guanidinium)4Cu2(N,N'-bis(3-carboxylate-2-hydroxyphenyl)terephthalamide )2.H2O.iPrOH'
_space_group_crystal_system monoclinic
_space_group_IT_number 15
_space_group_name_Hall '-C 2yc'
_space_group_name_H-M_alt 'C 1 2/c 1'
_atom_sites_solution_hydrogens mixed
_atom_sites_solution_primary iterative
_atom_sites_solution_secondary difmap
_audit_creation_method SHELXL-2017/1
_audit_update_record
;
2021-04-08 deposited with the CCDC.	2021-04-15 downloaded from the CCDC.
;
_cell_angle_alpha 90
_cell_angle_beta 110.066(2)
_cell_angle_gamma 90
_cell_formula_units_Z 4
_cell_length_a 26.6408(15)
_cell_length_b 12.2924(7)
_cell_length_c 22.7172(12)
_cell_measurement_reflns_used 6380
_cell_measurement_temperature 150(2)
_cell_measurement_theta_max 73.078
_cell_measurement_theta_min 4.428
_cell_volume 6987.8(7)
_computing_cell_refinement 'Bruker APEX3'
_computing_data_collection 'Bruker APEX3'
_computing_data_reduction 'Bruker APEX3'
_computing_molecular_graphics 'Mercury 4.0 (Wood 2020)'
_computing_publication_material 'enCIFer 2020.2.0'
_computing_structure_refinement 'SHELXL-2017/1 (Sheldrick, 2017)'
_computing_structure_solution 'SHELXT 2014/5 (Sheldrick, 2014)'
_diffrn_ambient_temperature 150(2)
_diffrn_measured_fraction_theta_full 0.990
_diffrn_measured_fraction_theta_max 0.981
_diffrn_measurement_device_type 'Bruker AXS D8'
_diffrn_measurement_method '\f and \w scans'
_diffrn_radiation_type CuK\a
_diffrn_radiation_wavelength 1.54178
_diffrn_reflns_av_R_equivalents 0.0438
_diffrn_reflns_av_unetI/netI 0.0247
_diffrn_reflns_Laue_measured_fraction_full 0.990
_diffrn_reflns_Laue_measured_fraction_max 0.981
_diffrn_reflns_limit_h_max 32
_diffrn_reflns_limit_h_min -32
_diffrn_reflns_limit_k_max 15
_diffrn_reflns_limit_k_min -15
_diffrn_reflns_limit_l_max 17
_diffrn_reflns_limit_l_min -28
_diffrn_reflns_number 55069
_diffrn_reflns_point_group_measured_fraction_full 0.990
_diffrn_reflns_point_group_measured_fraction_max 0.981
_diffrn_reflns_theta_full 67.679
_diffrn_reflns_theta_max 73.078
_diffrn_reflns_theta_min 4.428
_exptl_absorpt_coefficient_mu 1.396
_exptl_absorpt_correction_T_max 0.7536
_exptl_absorpt_correction_T_min 0.6587
_exptl_absorpt_correction_type multi-scan
_exptl_absorpt_process_details 'Bruker AXScale'
_exptl_crystal_colour green
_exptl_crystal_density_diffrn 1.302
_exptl_crystal_density_method 'not measured'
_exptl_crystal_description block
_exptl_crystal_F_000 2844
_exptl_crystal_size_max 0.320
_exptl_crystal_size_mid 0.310
_exptl_crystal_size_min 0.270
_refine_diff_density_max 0.304
_refine_diff_density_min -0.417
_refine_diff_density_rms 0.047
_refine_ls_extinction_method none
_refine_ls_goodness_of_fit_ref 1.080
_refine_ls_hydrogen_treatment mixed
_refine_ls_matrix_type full
_refine_ls_number_parameters 416
_refine_ls_number_reflns 6868
_refine_ls_number_restraints 9
_refine_ls_restrained_S_all 1.082
_refine_ls_R_factor_all 0.0464
_refine_ls_R_factor_gt 0.0435
_refine_ls_shift/su_max 0.001
_refine_ls_shift/su_mean 0.000
_refine_ls_structure_factor_coef Fsqd
_refine_ls_weighting_details 'w=1/[\s^2^(Fo^2^)+(0.0406P)^2^+10.9870P] where P=(Fo^2^+2Fc^2^)/3'
_refine_ls_weighting_scheme calc
_refine_ls_wR_factor_gt 0.1078
_refine_ls_wR_factor_ref 0.1098
_reflns_Friedel_coverage 0.000
_reflns_number_gt 6379
_reflns_number_total 6868
_reflns_threshold_expression 'I > 2\s(I)'
_cod_data_source_file d0cc08180a2.cif
_cod_data_source_block CuH2r
_cod_depositor_comments 'Adding full bibliography for 7128186--7128192.cif.'
_cod_original_sg_symbol_H-M 'C 2/c'
_cod_database_code 7128187
_shelx_shelxl_version_number 2017/1
_shelx_space_group_comment
;
The symmetry employed for this shelxl refinement is uniquely defined
by the following loop, which should always be used as a source of
symmetry information in preference to the above space-group names.
They are only intended as comments.
;
_shelx_estimated_absorpt_t_min 0.664
_shelx_estimated_absorpt_t_max 0.704

loop_
_space_group_symop_operation_xyz
'x, y, z'
'-x, y, -z+1/2'
'x+1/2, y+1/2, z'
'-x+1/2, y+1/2, -z+1/2'
'-x, -y, -z'
'x, -y, z-1/2'
'-x+1/2, -y+1/2, -z'
'x+1/2, -y+1/2, z-1/2'

loop_
_atom_site_label
_atom_site_type_symbol
_atom_site_fract_x
_atom_site_fract_y
_atom_site_fract_z
_atom_site_U_iso_or_equiv
_atom_site_adp_type
_atom_site_occupancy
_atom_site_site_symmetry_order
_atom_site_calc_flag
_atom_site_refinement_flags_posn
_atom_site_refinement_flags_adp
_atom_site_refinement_flags_occupancy
_atom_site_disorder_assembly
_atom_site_disorder_group
Cu Cu 0.34500(2) 0.33708(2) -0.05171(2) 0.03429(10) Uani 1 1 d . . . . .
C1 C 0.28133(8) 0.11601(16) -0.03480(9) 0.0350(4) Uani 1 1 d . . . . .
C2 C 0.28641(9) 0.13398(17) -0.09735(9) 0.0373(4) Uani 1 1 d . . . . .
O3 O 0.27005(8) 0.06284(13) -0.13856(7) 0.0529(4) Uani 1 1 d . . . . .
O4 O 0.30751(6) 0.22214(12) -0.10894(6) 0.0412(3) Uani 1 1 d . . . . .
C5 C 0.31030(8) 0.17906(16) 0.01781(9) 0.0340(4) Uani 1 1 d . . . . .
O6 O 0.34348(7) 0.25851(12) 0.01841(6) 0.0421(4) Uani 1 1 d . . . . .
C7 C 0.30519(9) 0.15228(17) 0.07631(9) 0.0362(4) Uani 1 1 d . . . . .
C8 C 0.27300(10) 0.0693(2) 0.08229(10) 0.0449(5) Uani 1 1 d . . . . .
H8 H 0.270280 0.053005 0.121966 0.054 Uiso 1 1 calc R U . . .
C9 C 0.24433(10) 0.0090(2) 0.02965(11) 0.0503(6) Uani 1 1 d . . . . .
H9 H 0.221499 -0.048034 0.033216 0.060 Uiso 1 1 calc R U . . .
C10 C 0.24897(10) 0.03192(19) -0.02765(11) 0.0450(5) Uani 1 1 d . . . . .
H10 H 0.229633 -0.010709 -0.063051 0.054 Uiso 1 1 calc R U . . .
N11 N 0.33481(8) 0.22147(16) 0.12573(8) 0.0411(4) Uani 1 1 d . . . . .
H11 H 0.3459(11) 0.276(2) 0.1133(12) 0.049 Uiso 1 1 d . U . . .
C12 C 0.36215(9) 0.19366(18) 0.18521(9) 0.0401(5) Uani 1 1 d . . . . .
O13 O 0.36016(8) 0.10184(14) 0.20581(8) 0.0600(5) Uani 1 1 d . . . . .
C14 C 0.39492(9) 0.28173(18) 0.22569(9) 0.0398(5) Uani 1 1 d . . . . .
C15 C 0.43977(11) 0.2534(2) 0.27638(10) 0.0501(6) Uani 1 1 d . . . . .
H15 H 0.449779 0.179027 0.283330 0.060 Uiso 1 1 calc R U . . .
C16 C 0.46995(10) 0.3312(2) 0.31669(10) 0.0497(6) Uani 1 1 d . . . . .
H16 H 0.500784 0.310177 0.350679 0.060 Uiso 1 1 calc R U . . .
C17 C 0.45572(9) 0.43967(18) 0.30809(9) 0.0402(5) Uani 1 1 d . . . . .
C18 C 0.41183(11) 0.4685(2) 0.25643(12) 0.0598(7) Uani 1 1 d . . . . .
H18 H 0.402354 0.543054 0.248941 0.072 Uiso 1 1 calc R U . . .
C19 C 0.38182(11) 0.3906(2) 0.21584(12) 0.0583(7) Uani 1 1 d . . . . .
H19 H 0.351880 0.411937 0.180815 0.070 Uiso 1 1 calc R U . . .
C20 C 0.48248(9) 0.52817(19) 0.35331(10) 0.0417(5) Uani 1 1 d . . . . .
O21 O 0.47346(8) 0.62495(14) 0.33852(8) 0.0594(5) Uani 1 1 d . . . . .
N22 N 0.51504(8) 0.49753(15) 0.40998(8) 0.0439(4) Uani 1 1 d . . . . .
H22 H 0.522561 0.427677 0.414785 0.053 Uiso 1 1 calc R U . . .
C23 C 0.53897(9) 0.56404(17) 0.46339(9) 0.0380(5) Uani 1 1 d . . . . .
C24 C 0.58381(8) 0.51628(16) 0.50984(9) 0.0332(4) Uani 1 1 d . . . . .
C25 C 0.60806(8) 0.57524(17) 0.56563(9) 0.0346(4) Uani 1 1 d . . . . .
C26 C 0.58731(10) 0.67700(18) 0.57294(11) 0.0442(5) Uani 1 1 d . . . . .
H26 H 0.604118 0.717150 0.610262 0.053 Uiso 1 1 calc R U . . .
C27 C 0.54348(11) 0.7203(2) 0.52783(12) 0.0523(6) Uani 1 1 d . . . . .
H27 H 0.529956 0.789120 0.534259 0.063 Uiso 1 1 calc R U . . .
C28 C 0.51887(10) 0.6632(2) 0.47259(11) 0.0491(6) Uani 1 1 d . . . . .
H28 H 0.488269 0.692541 0.441301 0.059 Uiso 1 1 calc R U . . .
O29 O 0.59944(6) 0.42086(12) 0.49668(6) 0.0434(4) Uani 1 1 d . . . . .
C30 C 0.65351(9) 0.53246(17) 0.61898(9) 0.0372(4) Uani 1 1 d . . . . .
O31 O 0.66486(6) 0.42971(12) 0.62246(6) 0.0406(3) Uani 1 1 d . . . . .
O32 O 0.67953(8) 0.59509(14) 0.66093(8) 0.0595(5) Uani 1 1 d . . . . .
C1A C 0.61507(11) 0.8748(2) 0.20829(12) 0.0534(6) Uani 1 1 d . . . . .
N2A N 0.61037(11) 0.7821(2) 0.17752(13) 0.0737(7) Uani 1 1 d . . . . .
H2A1 H 0.630614 0.769258 0.154757 0.088 Uiso 1 1 calc R U . . .
H2A2 H 0.587004 0.733120 0.179775 0.088 Uiso 1 1 calc R U . . .
N3A N 0.65003(11) 0.9473(2) 0.20462(13) 0.0736(8) Uani 1 1 d . . . . .
H3A1 H 0.653135 1.009535 0.224695 0.088 Uiso 1 1 calc R U . . .
H3A2 H 0.670383 0.933656 0.182088 0.088 Uiso 1 1 calc R U . . .
N4A N 0.58488(11) 0.8967(2) 0.24231(13) 0.0733(7) Uani 1 1 d . . . . .
H4A1 H 0.588360 0.959209 0.262171 0.088 Uiso 1 1 calc R U . . .
H4A2 H 0.561291 0.848713 0.245138 0.088 Uiso 1 1 calc R U . . .
C1B C 0.74044(9) 0.82839(18) 0.72089(10) 0.0419(5) Uani 1 1 d . . . . .
N2B N 0.71143(10) 0.82586(18) 0.66036(9) 0.0584(6) Uani 1 1 d . . . . .
H2B1 H 0.710227 0.883208 0.636723 0.070 Uiso 1 1 calc R U . . .
H2B2 H 0.693389 0.766842 0.643838 0.070 Uiso 1 1 calc R U . . .
N3B N 0.76730(9) 0.91629(16) 0.74548(9) 0.0567(6) Uani 1 1 d . . . . .
H3B1 H 0.785988 0.918484 0.785788 0.068 Uiso 1 1 calc R U . . .
H3B2 H 0.766646 0.973130 0.721673 0.068 Uiso 1 1 calc R U . . .
N4B N 0.74097(9) 0.74279(17) 0.75574(9) 0.0560(6) Uani 1 1 d . . . . .
H4B1 H 0.759514 0.744038 0.796111 0.067 Uiso 1 1 calc R U . . .
H4B2 H 0.722776 0.684205 0.738716 0.067 Uiso 1 1 calc R U . . .
C1C C 0.4375(2) 0.0599(4) 0.0721(2) 0.1104(14) Uani 1 1 d . U . . .
H1C H 0.403754 0.040130 0.079562 0.132 Uiso 1 1 calc R U . . .
C2C C 0.4793(3) -0.0022(5) 0.1165(3) 0.186(3) Uani 1 1 d . U . . .
H2C1 H 0.514167 0.025440 0.117598 0.279 Uiso 1 1 calc R U . . .
H2C2 H 0.475908 -0.078834 0.103917 0.279 Uiso 1 1 calc R U . . .
H2C3 H 0.476471 0.004616 0.158211 0.279 Uiso 1 1 calc R U . . .
C3C C 0.42749(19) 0.0394(4) 0.0050(2) 0.1175(16) Uani 1 1 d . . . . .
H3C1 H 0.399364 0.088347 -0.020365 0.176 Uiso 1 1 calc R U . . .
H3C2 H 0.416117 -0.036270 -0.004955 0.176 Uiso 1 1 calc R U . . .
H3C3 H 0.460360 0.052351 -0.004128 0.176 Uiso 1 1 calc R U . . .
O4C O 0.44581(10) 0.1729(2) 0.08625(14) 0.0980(8) Uani 1 1 d . . . . .
H4C H 0.413672 0.199696 0.064518 0.118 Uiso 1 1 d R U . . .
O1W O 0.500000 0.7567(3) 0.250000 0.1209(15) Uani 1 2 d S T P . .
H1W H 0.491720 0.715075 0.277900 0.145 Uiso 0.5 1 d R U P . .

loop_
_atom_site_aniso_label
_atom_site_aniso_U_11
_atom_site_aniso_U_22
_atom_site_aniso_U_33
_atom_site_aniso_U_23
_atom_site_aniso_U_13
_atom_site_aniso_U_12
Cu 0.04553(19) 0.02938(17) 0.02341(15) 0.00118(10) 0.00600(12) -0.00632(12)
C1 0.0423(11) 0.0296(10) 0.0305(9) -0.0028(8) 0.0091(8) -0.0033(8)
C2 0.0466(12) 0.0320(10) 0.0293(9) -0.0034(8) 0.0080(8) -0.0023(9)
O3 0.0817(12) 0.0394(9) 0.0350(8) -0.0137(7) 0.0168(8) -0.0147(8)
O4 0.0591(9) 0.0349(8) 0.0272(7) -0.0032(6) 0.0117(6) -0.0101(7)
C5 0.0417(11) 0.0277(10) 0.0297(9) 0.0013(7) 0.0086(8) -0.0011(8)
O6 0.0606(10) 0.0344(8) 0.0261(6) 0.0001(6) 0.0081(6) -0.0183(7)
C7 0.0433(11) 0.0328(10) 0.0305(9) -0.0002(8) 0.0102(8) -0.0008(9)
C8 0.0512(13) 0.0471(13) 0.0391(11) 0.0031(9) 0.0189(10) -0.0057(10)
C9 0.0540(14) 0.0468(13) 0.0518(13) -0.0020(10) 0.0203(11) -0.0170(11)
C10 0.0501(13) 0.0405(12) 0.0412(11) -0.0077(9) 0.0115(10) -0.0112(10)
N11 0.0576(12) 0.0356(10) 0.0274(8) 0.0014(7) 0.0112(8) -0.0087(8)
C12 0.0530(13) 0.0377(11) 0.0296(10) 0.0025(8) 0.0142(9) 0.0024(10)
O13 0.0881(13) 0.0409(9) 0.0404(8) 0.0098(7) 0.0086(8) -0.0073(9)
C14 0.0488(12) 0.0399(11) 0.0274(9) 0.0007(8) 0.0090(8) -0.0001(10)
C15 0.0661(15) 0.0385(12) 0.0345(11) 0.0011(9) 0.0029(10) 0.0147(11)
C16 0.0534(14) 0.0486(14) 0.0338(11) 0.0001(9) -0.0024(10) 0.0143(11)
C17 0.0426(12) 0.0411(12) 0.0298(10) 0.0016(8) 0.0031(8) 0.0046(9)
C18 0.0670(17) 0.0372(13) 0.0482(13) 0.0028(10) -0.0150(12) 0.0065(12)
C19 0.0620(16) 0.0428(13) 0.0444(13) 0.0023(10) -0.0147(11) 0.0068(12)
C20 0.0390(11) 0.0418(12) 0.0359(10) 0.0009(9) 0.0021(9) 0.0046(9)
O21 0.0723(12) 0.0393(9) 0.0463(9) 0.0053(7) -0.0056(8) 0.0062(8)
N22 0.0486(11) 0.0352(10) 0.0347(9) -0.0021(7) -0.0028(8) 0.0066(8)
C23 0.0379(11) 0.0360(11) 0.0336(10) -0.0025(8) 0.0039(8) 0.0019(9)
C24 0.0348(10) 0.0307(10) 0.0314(9) -0.0026(7) 0.0079(8) 0.0031(8)
C25 0.0373(10) 0.0321(10) 0.0322(9) -0.0036(8) 0.0091(8) 0.0005(8)
C26 0.0498(13) 0.0377(12) 0.0418(11) -0.0110(9) 0.0114(10) 0.0028(10)
C27 0.0578(15) 0.0367(12) 0.0573(14) -0.0072(10) 0.0134(11) 0.0139(11)
C28 0.0471(13) 0.0452(13) 0.0459(12) -0.0020(10) 0.0042(10) 0.0146(10)
O29 0.0504(9) 0.0365(8) 0.0307(7) -0.0088(6) -0.0023(6) 0.0119(7)
C30 0.0427(11) 0.0378(11) 0.0280(9) -0.0055(8) 0.0083(8) 0.0019(9)
O31 0.0523(9) 0.0379(8) 0.0244(6) -0.0033(5) 0.0039(6) 0.0087(7)
O32 0.0702(12) 0.0449(9) 0.0401(8) -0.0140(7) -0.0108(8) -0.0001(8)
C1A 0.0535(14) 0.0514(14) 0.0560(14) -0.0115(11) 0.0196(12) -0.0046(12)
N2A 0.0765(17) 0.0608(15) 0.0913(18) -0.0329(14) 0.0387(15) -0.0210(13)
N3A 0.0917(19) 0.0588(15) 0.0882(18) -0.0292(13) 0.0539(16) -0.0269(14)
N4A 0.0727(16) 0.0655(16) 0.0972(19) -0.0199(14) 0.0492(15) -0.0112(13)
C1B 0.0505(13) 0.0359(11) 0.0307(10) 0.0006(8) 0.0027(9) 0.0011(9)
N2B 0.0764(15) 0.0469(12) 0.0334(10) 0.0016(8) -0.0048(10) -0.0068(10)
N3B 0.0724(14) 0.0382(11) 0.0411(10) 0.0007(8) -0.0044(10) -0.0096(10)
N4B 0.0743(15) 0.0418(11) 0.0383(10) 0.0059(8) 0.0018(9) -0.0063(10)
C1C 0.100(3) 0.084(3) 0.133(4) -0.005(3) 0.022(3) 0.003(2)
C2C 0.147(5) 0.134(5) 0.208(7) 0.021(5) -0.027(5) 0.017(4)
C3C 0.089(3) 0.119(4) 0.138(4) -0.046(3) 0.031(3) 0.005(3)
O4C 0.0679(15) 0.0918(19) 0.110(2) -0.0221(15) -0.0004(13) -0.0100(13)
O1W 0.162(4) 0.086(3) 0.149(4) 0.000 0.097(3) 0.000

loop_
_atom_type_symbol
_atom_type_description
_atom_type_scat_dispersion_real
_atom_type_scat_dispersion_imag
_atom_type_scat_source
C C 0.0181 0.0091 'International Tables Vol C Tables 4.2.6.8 and 6.1.1.4'
H H 0.0000 0.0000 'International Tables Vol C Tables 4.2.6.8 and 6.1.1.4'
Cu Cu -1.9646 0.5888 'International Tables Vol C Tables 4.2.6.8 and 6.1.1.4'
N N 0.0311 0.0180 'International Tables Vol C Tables 4.2.6.8 and 6.1.1.4'
O O 0.0492 0.0322 'International Tables Vol C Tables 4.2.6.8 and 6.1.1.4'

loop_
_geom_angle_atom_site_label_1
_geom_angle_atom_site_label_2
_geom_angle_atom_site_label_3
_geom_angle
_geom_angle_site_symmetry_1
_geom_angle_site_symmetry_3
_geom_angle_publ_flag
O6 Cu O29 87.64(6) . 2_655 ?
O6 Cu O31 169.61(8) . 2_655 ?
O29 Cu O31 94.72(6) 2_655 2_655 ?
O6 Cu O4 92.17(6) . . ?
O29 Cu O4 161.14(8) 2_655 . ?
O31 Cu O4 88.85(6) 2_655 . ?
C10 C1 C5 119.35(19) . . ?
C10 C1 C2 118.99(18) . . ?
C5 C1 C2 121.60(18) . . ?
O3 C2 O4 120.10(19) . . ?
O3 C2 C1 119.34(19) . . ?
O4 C2 C1 120.56(17) . . ?
C2 O4 Cu 129.29(12) . . ?
O6 C5 C1 125.98(18) . . ?
O6 C5 C7 116.27(17) . . ?
C1 C5 C7 117.70(18) . . ?
C5 O6 Cu 125.76(12) . . ?
C8 C7 N11 124.58(19) . . ?
C8 C7 C5 122.00(19) . . ?
N11 C7 C5 113.38(18) . . ?
C7 C8 C9 119.3(2) . . ?
C7 C8 H8 120.4 . . ?
C9 C8 H8 120.4 . . ?
C10 C9 C8 120.2(2) . . ?
C10 C9 H9 119.9 . . ?
C8 C9 H9 119.9 . . ?
C9 C10 C1 121.5(2) . . ?
C9 C10 H10 119.3 . . ?
C1 C10 H10 119.3 . . ?
C12 N11 C7 127.52(19) . . ?
C12 N11 H11 114.9(19) . . ?
C7 N11 H11 112.7(19) . . ?
O13 C12 N11 122.5(2) . . ?
O13 C12 C14 121.57(19) . . ?
N11 C12 C14 115.88(19) . . ?
C19 C14 C15 118.3(2) . . ?
C19 C14 C12 122.7(2) . . ?
C15 C14 C12 118.9(2) . . ?
C16 C15 C14 121.1(2) . . ?
C16 C15 H15 119.4 . . ?
C14 C15 H15 119.4 . . ?
C15 C16 C17 120.5(2) . . ?
C15 C16 H16 119.8 . . ?
C17 C16 H16 119.8 . . ?
C16 C17 C18 118.5(2) . . ?
C16 C17 C20 124.11(19) . . ?
C18 C17 C20 117.3(2) . . ?
C19 C18 C17 121.0(2) . . ?
C19 C18 H18 119.5 . . ?
C17 C18 H18 119.5 . . ?
C18 C19 C14 120.5(2) . . ?
C18 C19 H19 119.7 . . ?
C14 C19 H19 119.7 . . ?
O21 C20 N22 122.3(2) . . ?
O21 C20 C17 120.63(19) . . ?
N22 C20 C17 117.06(19) . . ?
C20 N22 C23 127.86(19) . . ?
C20 N22 H22 116.1 . . ?
C23 N22 H22 116.1 . . ?
C28 C23 N22 123.78(19) . . ?
C28 C23 C24 121.65(19) . . ?
N22 C23 C24 114.40(18) . . ?
O29 C24 C25 125.50(18) . . ?
O29 C24 C23 116.83(17) . . ?
C25 C24 C23 117.67(18) . . ?
C26 C25 C24 119.22(19) . . ?
C26 C25 C30 117.65(18) . . ?
C24 C25 C30 123.07(18) . . ?
C27 C26 C25 121.9(2) . . ?
C27 C26 H26 119.0 . . ?
C25 C26 H26 119.0 . . ?
C26 C27 C28 119.7(2) . . ?
C26 C27 H27 120.1 . . ?
C28 C27 H27 120.1 . . ?
C23 C28 C27 119.8(2) . . ?
C23 C28 H28 120.1 . . ?
C27 C28 H28 120.1 . . ?
C24 O29 Cu 125.17(12) . 2_655 ?
O32 C30 O31 120.20(19) . . ?
O32 C30 C25 119.56(19) . . ?
O31 C30 C25 120.21(17) . . ?
C30 O31 Cu 124.58(12) . 2_655 ?
N3A C1A N4A 119.1(3) . . ?
N3A C1A N2A 119.5(3) . . ?
N4A C1A N2A 121.3(3) . . ?
C1A N2A H2A1 120.0 . . ?
C1A N2A H2A2 120.0 . . ?
H2A1 N2A H2A2 120.0 . . ?
C1A N3A H3A1 120.0 . . ?
C1A N3A H3A2 120.0 . . ?
H3A1 N3A H3A2 120.0 . . ?
C1A N4A H4A1 120.0 . . ?
C1A N4A H4A2 120.0 . . ?
H4A1 N4A H4A2 120.0 . . ?
N3B C1B N4B 120.8(2) . . ?
N3B C1B N2B 120.0(2) . . ?
N4B C1B N2B 119.2(2) . . ?
C1B N2B H2B1 120.0 . . ?
C1B N2B H2B2 120.0 . . ?
H2B1 N2B H2B2 120.0 . . ?
C1B N3B H3B1 120.0 . . ?
C1B N3B H3B2 120.0 . . ?
H3B1 N3B H3B2 120.0 . . ?
C1B N4B H4B1 120.0 . . ?
C1B N4B H4B2 120.0 . . ?
H4B1 N4B H4B2 120.0 . . ?
O4C C1C C2C 109.6(4) . . ?
O4C C1C C3C 111.0(4) . . ?
C2C C1C C3C 117.0(5) . . ?
O4C C1C H1C 106.2 . . ?
C2C C1C H1C 106.2 . . ?
C3C C1C H1C 106.2 . . ?
C1C C2C H2C1 109.5 . . ?
C1C C2C H2C2 109.5 . . ?
H2C1 C2C H2C2 109.5 . . ?
C1C C2C H2C3 109.5 . . ?
H2C1 C2C H2C3 109.5 . . ?
H2C2 C2C H2C3 109.5 . . ?
C1C C3C H3C1 109.5 . . ?
C1C C3C H3C2 109.5 . . ?
H3C1 C3C H3C2 109.5 . . ?
C1C C3C H3C3 109.5 . . ?
H3C1 C3C H3C3 109.5 . . ?
H3C2 C3C H3C3 109.5 . . ?
C1C O4C H4C 100.9 . . ?
H1W O1W H1W 110.6 . 2_655 ?

loop_
_geom_bond_atom_site_label_1
_geom_bond_atom_site_label_2
_geom_bond_distance
_geom_bond_site_symmetry_2
_geom_bond_publ_flag
Cu O6 1.8753(14) . ?
Cu O29 1.8828(14) 2_655 ?
Cu O31 1.9128(14) 2_655 ?
Cu O4 1.9475(14) . ?
C1 C10 1.391(3) . ?
C1 C5 1.411(3) . ?
C1 C2 1.489(3) . ?
C2 O3 1.245(2) . ?
C2 O4 1.289(3) . ?
C5 O6 1.314(2) . ?
C5 C7 1.420(3) . ?
C7 C8 1.369(3) . ?
C7 N11 1.414(3) . ?
C8 C9 1.391(3) . ?
C8 H8 0.9500 . ?
C9 C10 1.378(3) . ?
C9 H9 0.9500 . ?
C10 H10 0.9500 . ?
N11 C12 1.341(3) . ?
N11 H11 0.82(3) . ?
C12 O13 1.230(3) . ?
C12 C14 1.493(3) . ?
C14 C19 1.382(3) . ?
C14 C15 1.390(3) . ?
C15 C16 1.377(3) . ?
C15 H15 0.9500 . ?
C16 C17 1.382(3) . ?
C16 H16 0.9500 . ?
C17 C18 1.389(3) . ?
C17 C20 1.498(3) . ?
C18 C19 1.379(3) . ?
C18 H18 0.9500 . ?
C19 H19 0.9500 . ?
C20 O21 1.237(3) . ?
C20 N22 1.336(3) . ?
N22 C23 1.420(3) . ?
N22 H22 0.8800 . ?
C23 C28 1.376(3) . ?
C23 C24 1.421(3) . ?
C24 O29 1.313(2) . ?
C24 C25 1.410(3) . ?
C25 C26 1.400(3) . ?
C25 C30 1.485(3) . ?
C26 C27 1.370(3) . ?
C26 H26 0.9500 . ?
C27 C28 1.390(3) . ?
C27 H27 0.9500 . ?
C28 H28 0.9500 . ?
C30 O32 1.236(3) . ?
C30 O31 1.295(3) . ?
C1A N3A 1.312(4) . ?
C1A N4A 1.320(3) . ?
C1A N2A 1.320(3) . ?
N2A H2A1 0.8800 . ?
N2A H2A2 0.8800 . ?
N3A H3A1 0.8800 . ?
N3A H3A2 0.8800 . ?
N4A H4A1 0.8800 . ?
N4A H4A2 0.8800 . ?
C1B N3B 1.310(3) . ?
C1B N4B 1.314(3) . ?
C1B N2B 1.327(3) . ?
N2B H2B1 0.8800 . ?
N2B H2B2 0.8800 . ?
N3B H3B1 0.8800 . ?
N3B H3B2 0.8800 . ?
N4B H4B1 0.8800 . ?
N4B H4B2 0.8800 . ?
C1C O4C 1.426(5) . ?
C1C C2C 1.439(7) . ?
C1C C3C 1.477(6) . ?
C1C H1C 1.0000 . ?
C2C H2C1 0.9800 . ?
C2C H2C2 0.9800 . ?
C2C H2C3 0.9800 . ?
C3C H3C1 0.9800 . ?
C3C H3C2 0.9800 . ?
C3C H3C3 0.9800 . ?
O4C H4C 0.8916 . ?
O1W H1W 0.8991 . ?
O1W H1W 0.8991 2_655 ?
